data_1518485
loop_
_publ_author_name
'Sun, Lang'
'Zhu, Yuanxun'
'Wang, Jing'
'Lu, Ping'
'Wang, Yanguang'

_publ_section_title
;
 Lewis Acid Catalyzed Cascade Reaction of
 3-(2-Benzenesulfonamide)propargylic Alcohols to
 Spiro[indene-benzosultam]s.
;
_journal_issue 2
_journal_name_full 'Organic letters'
_journal_page_first 242
_journal_page_last 245
_journal_paper_doi 10.1021/ol503316e
_journal_volume 17
_journal_year 2015
_chemical_formula_moiety 'C22 H16 I N O2 S'
_chemical_formula_sum 'C22 H16 I N O2 S'
_chemical_formula_weight 485.32
_chemical_name_systematic
;
 ? 
;
_space_group_crystal_system monoclinic
_space_group_IT_number 14
_space_group_name_Hall '-P 2ybc'
_space_group_name_H-M_alt 'P 1 21/c 1'
_symmetry_space_group_name_Hall '-P 2ybc'
_symmetry_space_group_name_H-M 'P 1 21/c 1'
_atom_sites_solution_hydrogens geom
_atom_sites_solution_primary direct
_atom_sites_solution_secondary difmap
_audit_creation_date 2014-05-13
_audit_creation_method
;
Olex2 1.2
(compiled 2014.03.20 svn.r2914 for OlexSys, GUI svn.r4816)
;
_cell_angle_alpha 90.00
_cell_angle_beta 104.921(6)
_cell_angle_gamma 90.00
_cell_formula_units_Z 4
_cell_length_a 8.0428(5)
_cell_length_b 19.5870(8)
_cell_length_c 12.8121(7)
_cell_measurement_reflns_used 2888
_cell_measurement_temperature 293(2)
_cell_measurement_theta_max 29.5483
_cell_measurement_theta_min 2.8989
_cell_volume 1950.29(19)
_computing_cell_refinement
;
CrysAlisPro, Agilent Technologies,
Version 1.171.35.11 (release 16-05-2011 CrysAlis171 .NET)
(compiled May 16 2011,17:55:39)
;
_computing_data_collection
;
CrysAlisPro, Agilent Technologies,
Version 1.171.35.11 (release 16-05-2011 CrysAlis171 .NET)
(compiled May 16 2011,17:55:39)
;
_computing_data_reduction
;
CrysAlisPro, Agilent Technologies,
Version 1.171.35.11 (release 16-05-2011 CrysAlis171 .NET)
(compiled May 16 2011,17:55:39)
;
_computing_molecular_graphics 'Olex2 (Dolomanov et al., 2009)'
_computing_publication_material 'Olex2 (Dolomanov et al., 2009)'
_computing_structure_refinement 'ShelXL (Sheldrick, 2008)'
_computing_structure_solution 'ShelXS (Sheldrick, 2008)'
_diffrn_ambient_temperature 293.15
_diffrn_detector_area_resol_mean 10.3592
_diffrn_measured_fraction_theta_full 0.997
_diffrn_measured_fraction_theta_max 0.997
_diffrn_measurement_device_type 'Xcalibur, Atlas, Gemini ultra'
_diffrn_measurement_method '\w scans'
_diffrn_orient_matrix_UB_11 -0.0622943000
_diffrn_orient_matrix_UB_12 -0.0101590000
_diffrn_orient_matrix_UB_13 -0.0474471000
_diffrn_orient_matrix_UB_21 -0.0396875000
_diffrn_orient_matrix_UB_22 0.0325184000
_diffrn_orient_matrix_UB_23 -0.0027894000
_diffrn_orient_matrix_UB_31 0.0537216000
_diffrn_orient_matrix_UB_32 0.0122466000
_diffrn_orient_matrix_UB_33 -0.0319618000
_diffrn_radiation_monochromator graphite
_diffrn_radiation_type MoK\a
_diffrn_radiation_wavelength 0.71073
_diffrn_reflns_av_R_equivalents 0.0305
_diffrn_reflns_av_unetI/netI 0.0431
_diffrn_reflns_limit_h_max 8
_diffrn_reflns_limit_h_min -9
_diffrn_reflns_limit_k_max 23
_diffrn_reflns_limit_k_min -23
_diffrn_reflns_limit_l_max 14
_diffrn_reflns_limit_l_min -15
_diffrn_reflns_number 7709
_diffrn_reflns_theta_full 25.35
_diffrn_reflns_theta_max 25.35
_diffrn_reflns_theta_min 2.90
_diffrn_source 'Enhance (Mo) X-ray Source'
_exptl_absorpt_coefficient_mu 1.766
_exptl_absorpt_correction_T_max 1.00000
_exptl_absorpt_correction_T_min 0.75756
_exptl_absorpt_correction_type multi-scan
_exptl_absorpt_process_details
;
CrysAlisPro, Agilent Technologies,
Version 1.171.35.11 (release 16-05-2011 CrysAlis171 .NET)
(compiled May 16 2011,17:55:39)
Empirical absorption correction using spherical harmonics,
 implemented in SCALE3 ABSPACK scaling algorithm.
;
_exptl_crystal_colour colorless
_exptl_crystal_density_diffrn 1.653
_exptl_crystal_density_method 'not measured'
_exptl_crystal_description block
_exptl_crystal_F_000 960
_exptl_crystal_size_max 0.33
_exptl_crystal_size_mid 0.29
_exptl_crystal_size_min 0.23
_refine_diff_density_max 0.462
_refine_diff_density_min -0.847
_refine_diff_density_rms 0.085
_refine_ls_extinction_method none
_refine_ls_goodness_of_fit_ref 1.042
_refine_ls_hydrogen_treatment constr
_refine_ls_matrix_type full
_refine_ls_number_parameters 245
_refine_ls_number_reflns 3570
_refine_ls_number_restraints 0
_refine_ls_restrained_S_all 1.042
_refine_ls_R_factor_all 0.0459
_refine_ls_R_factor_gt 0.0354
_refine_ls_shift/su_max 0.002
_refine_ls_shift/su_mean 0.000
_refine_ls_structure_factor_coef Fsqd
_refine_ls_weighting_details 'calc w=1/[\s^2^(Fo^2^)+(0.0299P)^2^+1.3711P] where P=(Fo^2^+2Fc^2^)/3'
_refine_ls_weighting_scheme calc
_refine_ls_wR_factor_gt 0.0753
_refine_ls_wR_factor_ref 0.0818
_reflns_number_gt 2989
_reflns_number_total 3570
_reflns_threshold_expression >2sigma(I)
_cod_data_source_file ol503316e_si_002.cif
_cod_data_source_block 140513_sl493_014
_cod_depositor_comments 'Adding full bibliography for 1518485--1518486.cif.'
_cod_original_cell_volume 1950.29(18)
_cod_database_code 1518485
_chemical_oxdiff_formula 'c10 h10 n2 o8 S1 i1'
_reflns_odcompleteness_completeness 99.61
_reflns_odcompleteness_iscentric 1
_reflns_odcompleteness_theta 26.32
_olex2_refinement_description
;
1. Fixed Uiso
 At 1.2 times of:
  All C(H) groups
 At 1.5 times of:
  All C(H,H,H) groups
2.a Aromatic/amide H refined with riding coordinates:
 C2(H2), C3(H3), C4(H4), C5(H5), C12(H12), C13(H13), C14(H14), C15(H15),
 C18(H18), C19(H19), C20(H20), C21(H21), C22(H22)
2.b Idealised Me refined as rotating group:
 C16(H16A,H16B,H16C)
;

loop_
_space_group_symop_id
_space_group_symop_operation_xyz
1 'x, y, z'
2 '-x, y+1/2, -z+1/2'
3 '-x, -y, -z'
4 'x, -y-1/2, z-1/2'

loop_
_atom_site_label
_atom_site_type_symbol
_atom_site_fract_x
_atom_site_fract_y
_atom_site_fract_z
_atom_site_U_iso_or_equiv
_atom_site_adp_type
_atom_site_occupancy
_atom_site_calc_flag
_atom_site_refinement_flags_posn
I1 I 0.08164(3) 0.505747(12) 0.852743(19) 0.04388(11) Uani 1 d .
S1 S 0.46690(14) 0.53398(6) 0.66421(8) 0.0498(3) Uani 1 d .
O1 O 0.4730(6) 0.46202(18) 0.6615(3) 0.0987(14) Uani 1 d .
O2 O 0.6058(4) 0.5689(2) 0.6348(3) 0.0911(13) Uani 1 d .
N1 N 0.4475(4) 0.55954(15) 0.7812(2) 0.0396(7) Uani 1 d .
C1 C 0.2697(5) 0.56845(17) 0.5950(3) 0.0337(8) Uani 1 d .
C2 C 0.1830(5) 0.5576(2) 0.4886(3) 0.0443(9) Uani 1 d .
H2 H 0.2284 0.5298 0.4440 0.053 Uiso 1 calc R
C3 C 0.0274(6) 0.5893(2) 0.4513(3) 0.0504(10) Uani 1 d .
H3 H -0.0354 0.5822 0.3803 0.060 Uiso 1 calc R
C4 C -0.0380(5) 0.6318(2) 0.5174(3) 0.0528(11) Uani 1 d .
H4 H -0.1430 0.6535 0.4900 0.063 Uiso 1 calc R
C5 C 0.0511(5) 0.64213(19) 0.6235(3) 0.0448(9) Uani 1 d .
H5 H 0.0065 0.6705 0.6679 0.054 Uiso 1 calc R
C6 C 0.2066(4) 0.61003(16) 0.6628(3) 0.0297(7) Uani 1 d .
C7 C 0.3176(4) 0.61190(16) 0.7786(3) 0.0284(7) Uani 1 d .
C8 C 0.3891(4) 0.68250(16) 0.8161(3) 0.0285(7) Uani 1 d .
C9 C 0.3234(4) 0.70380(16) 0.9015(3) 0.0285(7) Uani 1 d .
C10 C 0.2092(4) 0.64986(16) 0.9248(2) 0.0276(7) Uani 1 d .
C11 C 0.2099(4) 0.59784(16) 0.8587(3) 0.0303(7) Uani 1 d .
C12 C 0.4999(4) 0.72337(18) 0.7785(3) 0.0373(8) Uani 1 d .
H12 H 0.5442 0.7091 0.7219 0.045 Uiso 1 calc R
C13 C 0.5443(5) 0.78639(19) 0.8272(3) 0.0433(9) Uani 1 d .
H13 H 0.6189 0.8147 0.8026 0.052 Uiso 1 calc R
C14 C 0.4791(5) 0.80779(18) 0.9117(3) 0.0419(9) Uani 1 d .
H14 H 0.5104 0.8502 0.9434 0.050 Uiso 1 calc R
C15 C 0.3675(5) 0.76631(17) 0.9495(3) 0.0351(8) Uani 1 d .
H15 H 0.3234 0.7805 1.0063 0.042 Uiso 1 calc R
C16 C 0.5850(5) 0.5471(2) 0.8775(3) 0.0537(11) Uani 1 d .
H16A H 0.6250 0.5010 0.8767 0.081 Uiso 1 calc GR
H16B H 0.5429 0.5540 0.9404 0.081 Uiso 1 calc GR
H16C H 0.6782 0.5781 0.8793 0.081 Uiso 1 calc GR
C17 C 0.1122(4) 0.65812(16) 1.0077(3) 0.0304(8) Uani 1 d .
C18 C -0.0580(5) 0.6771(2) 0.9786(3) 0.0471(10) Uani 1 d .
H18 H -0.1133 0.6832 0.9059 0.057 Uiso 1 calc R
C19 C -0.1487(6) 0.6874(2) 1.0560(4) 0.0574(12) Uani 1 d .
H19 H -0.2639 0.7002 1.0353 0.069 Uiso 1 calc R
C20 C -0.0671(6) 0.6785(2) 1.1630(4) 0.0563(12) Uani 1 d .
H20 H -0.1265 0.6857 1.2155 0.068 Uiso 1 calc R
C21 C 0.1009(6) 0.6590(2) 1.1926(3) 0.0555(12) Uani 1 d .
H21 H 0.1550 0.6523 1.2653 0.067 Uiso 1 calc R
C22 C 0.1922(5) 0.6491(2) 1.1161(3) 0.0459(10) Uani 1 d .
H22 H 0.3074 0.6364 1.1375 0.055 Uiso 1 calc R

loop_
_atom_site_aniso_label
_atom_site_aniso_U_11
_atom_site_aniso_U_22
_atom_site_aniso_U_33
_atom_site_aniso_U_23
_atom_site_aniso_U_13
_atom_site_aniso_U_12
I1 0.0589(2) 0.03225(16) 0.04373(18) -0.00525(10) 0.01898(14) -0.01425(11)
S1 0.0529(6) 0.0545(6) 0.0445(6) -0.0071(5) 0.0171(5) 0.0228(5)
O1 0.143(4) 0.057(2) 0.082(2) -0.0192(18) 0.003(2) 0.055(2)
O2 0.046(2) 0.166(4) 0.073(2) 0.018(2) 0.0361(18) 0.013(2)
N1 0.0411(18) 0.0419(18) 0.0345(16) -0.0010(14) 0.0072(14) 0.0164(14)
C1 0.040(2) 0.0333(19) 0.0319(19) -0.0022(15) 0.0166(16) -0.0020(15)
C2 0.059(3) 0.041(2) 0.036(2) -0.0083(17) 0.0195(19) -0.0020(19)
C3 0.057(3) 0.063(3) 0.028(2) -0.0008(19) 0.0033(19) -0.005(2)
C4 0.043(2) 0.064(3) 0.046(2) 0.009(2) 0.001(2) 0.007(2)
C5 0.050(2) 0.044(2) 0.040(2) -0.0021(18) 0.0118(19) 0.0134(19)
C6 0.0352(19) 0.0266(17) 0.0293(17) 0.0013(14) 0.0117(15) -0.0006(14)
C7 0.0303(19) 0.0251(17) 0.0313(18) -0.0017(14) 0.0106(15) 0.0037(13)
C8 0.0282(18) 0.0268(17) 0.0303(17) 0.0022(14) 0.0074(15) 0.0017(14)
C9 0.0279(18) 0.0268(17) 0.0304(17) 0.0003(14) 0.0067(15) 0.0001(14)
C10 0.0296(18) 0.0258(16) 0.0264(17) -0.0022(14) 0.0054(14) 0.0015(14)
C11 0.0337(19) 0.0271(17) 0.0301(18) 0.0009(15) 0.0084(15) -0.0027(14)
C12 0.035(2) 0.040(2) 0.039(2) 0.0026(17) 0.0131(17) 0.0000(16)
C13 0.039(2) 0.037(2) 0.056(2) 0.0074(18) 0.0143(19) -0.0092(17)
C14 0.040(2) 0.0297(19) 0.053(2) -0.0028(17) 0.0053(19) -0.0061(16)
C15 0.039(2) 0.0289(18) 0.0378(19) -0.0053(15) 0.0109(16) -0.0007(15)
C16 0.045(2) 0.057(3) 0.054(2) 0.005(2) 0.003(2) 0.016(2)
C17 0.0338(19) 0.0256(17) 0.0331(19) -0.0066(14) 0.0109(16) -0.0059(14)
C18 0.046(2) 0.054(3) 0.043(2) 0.0046(19) 0.0146(19) 0.005(2)
C19 0.050(3) 0.057(3) 0.077(3) 0.002(2) 0.037(3) 0.005(2)
C20 0.072(3) 0.048(3) 0.066(3) -0.015(2) 0.049(3) -0.015(2)
C21 0.066(3) 0.068(3) 0.038(2) -0.012(2) 0.023(2) -0.024(2)
C22 0.040(2) 0.060(3) 0.037(2) -0.0072(19) 0.0087(18) -0.0095(19)

loop_
_atom_type_symbol
_atom_type_description
_atom_type_scat_dispersion_real
_atom_type_scat_dispersion_imag
_atom_type_scat_source
C C 0.0033 0.0016 'International Tables Vol C Tables 4.2.6.8 and 6.1.1.4'
H H 0.0000 0.0000 'International Tables Vol C Tables 4.2.6.8 and 6.1.1.4'
I I -0.4742 1.8119 'International Tables Vol C Tables 4.2.6.8 and 6.1.1.4'
N N 0.0061 0.0033 'International Tables Vol C Tables 4.2.6.8 and 6.1.1.4'
O O 0.0106 0.0060 'International Tables Vol C Tables 4.2.6.8 and 6.1.1.4'
S S 0.1246 0.1234 'International Tables Vol C Tables 4.2.6.8 and 6.1.1.4'

loop_
_geom_angle_atom_site_label_1
_geom_angle_atom_site_label_2
_geom_angle_atom_site_label_3
_geom_angle
O1 S1 O2 115.7(3)
O1 S1 N1 110.1(2)
O1 S1 C1 114.1(2)
O2 S1 N1 111.1(2)
O2 S1 C1 110.41(19)
N1 S1 C1 93.38(15)
C7 N1 S1 115.7(2)
C16 N1 S1 120.0(2)
C16 N1 C7 121.6(3)
C2 C1 S1 127.3(3)
C2 C1 C6 122.6(3)
C6 C1 S1 110.1(3)
C1 C2 H2 121.3
C3 C2 C1 117.4(3)
C3 C2 H2 121.3
C2 C3 H3 119.5
C2 C3 C4 121.1(4)
C4 C3 H3 119.5
C3 C4 H4 119.7
C5 C4 C3 120.6(4)
C5 C4 H4 119.7
C4 C5 H5 120.4
C6 C5 C4 119.2(4)
C6 C5 H5 120.4
C1 C6 C7 114.1(3)
C5 C6 C1 119.1(3)
C5 C6 C7 126.6(3)
N1 C7 C6 104.1(2)
N1 C7 C8 114.8(3)
N1 C7 C11 112.6(3)
C6 C7 C8 114.1(3)
C6 C7 C11 111.0(3)
C8 C7 C11 100.6(2)
C9 C8 C7 109.3(3)
C12 C8 C7 130.0(3)
C12 C8 C9 120.7(3)
C8 C9 C10 109.0(3)
C15 C9 C8 120.8(3)
C15 C9 C10 130.3(3)
C11 C10 C9 108.3(3)
C11 C10 C17 129.2(3)
C17 C10 C9 122.5(3)
C7 C11 I1 119.7(2)
C10 C11 I1 127.5(2)
C10 C11 C7 112.8(3)
C8 C12 H12 120.8
C8 C12 C13 118.4(3)
C13 C12 H12 120.8
C12 C13 H13 119.5
C14 C13 C12 121.0(3)
C14 C13 H13 119.5
C13 C14 H14 119.8
C13 C14 C15 120.4(3)
C15 C14 H14 119.8
C9 C15 C14 118.7(3)
C9 C15 H15 120.6
C14 C15 H15 120.6
N1 C16 H16A 109.5
N1 C16 H16B 109.5
N1 C16 H16C 109.5
H16A C16 H16B 109.5
H16A C16 H16C 109.5
H16B C16 H16C 109.5
C18 C17 C10 120.5(3)
C18 C17 C22 118.7(3)
C22 C17 C10 120.8(3)
C17 C18 H18 119.5
C17 C18 C19 121.0(4)
C19 C18 H18 119.5
C18 C19 H19 120.3
C20 C19 C18 119.5(4)
C20 C19 H19 120.3
C19 C20 H20 120.0
C21 C20 C19 120.0(4)
C21 C20 H20 120.0
C20 C21 H21 119.5
C20 C21 C22 120.9(4)
C22 C21 H21 119.5
C17 C22 H22 120.0
C21 C22 C17 119.9(4)
C21 C22 H22 120.0

loop_
_geom_bond_atom_site_label_1
_geom_bond_atom_site_label_2
_geom_bond_distance
I1 C11 2.069(3)
S1 O1 1.411(4)
S1 O2 1.440(4)
S1 N1 1.626(3)
S1 C1 1.741(4)
N1 C7 1.458(4)
N1 C16 1.450(5)
C1 C2 1.379(5)
C1 C6 1.379(5)
C2 H2 0.9300
C2 C3 1.368(6)
C3 H3 0.9300
C3 C4 1.384(6)
C4 H4 0.9300
C4 C5 1.378(5)
C5 H5 0.9300
C5 C6 1.375(5)
C6 C7 1.522(5)
C7 C8 1.527(4)
C7 C11 1.530(4)
C8 C9 1.395(4)
C8 C12 1.374(5)
C9 C10 1.481(4)
C9 C15 1.375(4)
C10 C11 1.326(4)
C10 C17 1.479(4)
C12 H12 0.9300
C12 C13 1.387(5)
C13 H13 0.9300
C13 C14 1.384(5)
C14 H14 0.9300
C14 C15 1.387(5)
C15 H15 0.9300
C16 H16A 0.9600
C16 H16B 0.9600
C16 H16C 0.9600
C17 C18 1.374(5)
C17 C22 1.385(5)
C18 H18 0.9300
C18 C19 1.389(5)
C19 H19 0.9300
C19 C20 1.371(6)
C20 H20 0.9300
C20 C21 1.361(6)
C21 H21 0.9300
C21 C22 1.381(5)
C22 H22 0.9300

loop_
_geom_torsion_atom_site_label_1
_geom_torsion_atom_site_label_2
_geom_torsion_atom_site_label_3
_geom_torsion_atom_site_label_4
_geom_torsion
S1 N1 C7 C6 16.1(3)
S1 N1 C7 C8 -109.3(3)
S1 N1 C7 C11 136.4(3)
S1 C1 C2 C3 179.0(3)
S1 C1 C6 C5 -179.8(3)
S1 C1 C6 C7 -3.0(4)
O1 S1 N1 C7 -133.5(3)
O1 S1 N1 C16 65.1(4)
O1 S1 C1 C2 -55.3(4)
O1 S1 C1 C6 124.6(3)
O2 S1 N1 C7 97.1(3)
O2 S1 N1 C16 -64.3(4)
O2 S1 C1 C2 77.0(4)
O2 S1 C1 C6 -103.2(3)
N1 S1 C1 C2 -169.0(3)
N1 S1 C1 C6 10.8(3)
N1 C7 C8 C9 -123.0(3)
N1 C7 C8 C12 57.1(5)
N1 C7 C11 I1 -55.5(3)
N1 C7 C11 C10 125.8(3)
C1 S1 N1 C7 -16.3(3)
C1 S1 N1 C16 -177.7(3)
C1 C2 C3 C4 1.4(6)
C1 C6 C7 N1 -7.5(4)
C1 C6 C7 C8 118.4(3)
C1 C6 C7 C11 -128.8(3)
C2 C1 C6 C5 0.0(5)
C2 C1 C6 C7 176.8(3)
C2 C3 C4 C5 -1.2(7)
C3 C4 C5 C6 0.4(6)
C4 C5 C6 C1 0.2(5)
C4 C5 C6 C7 -176.1(3)
C5 C6 C7 N1 169.0(3)
C5 C6 C7 C8 -65.1(4)
C5 C6 C7 C11 47.7(4)
C6 C1 C2 C3 -0.8(5)
C6 C7 C8 C9 117.0(3)
C6 C7 C8 C12 -62.9(5)
C6 C7 C11 I1 60.8(3)
C6 C7 C11 C10 -118.0(3)
C7 C8 C9 C10 0.4(4)
C7 C8 C9 C15 -179.6(3)
C7 C8 C12 C13 179.6(3)
C8 C7 C11 I1 -178.2(2)
C8 C7 C11 C10 3.1(4)
C8 C9 C10 C11 1.6(4)
C8 C9 C10 C17 -176.9(3)
C8 C9 C15 C14 -0.2(5)
C8 C12 C13 C14 0.2(6)
C9 C8 C12 C13 -0.3(5)
C9 C10 C11 I1 178.4(2)
C9 C10 C11 C7 -3.0(4)
C9 C10 C17 C18 98.4(4)
C9 C10 C17 C22 -79.5(4)
C10 C9 C15 C14 179.9(3)
C10 C17 C18 C19 -177.7(4)
C10 C17 C22 C21 178.1(3)
C11 C7 C8 C9 -1.9(3)
C11 C7 C8 C12 178.2(3)
C11 C10 C17 C18 -79.8(5)
C11 C10 C17 C22 102.4(4)
C12 C8 C9 C10 -179.8(3)
C12 C8 C9 C15 0.3(5)
C12 C13 C14 C15 0.0(6)
C13 C14 C15 C9 0.1(5)
C15 C9 C10 C11 -178.4(4)
C15 C9 C10 C17 3.0(5)
C16 N1 C7 C6 177.2(3)
C16 N1 C7 C8 51.8(4)
C16 N1 C7 C11 -62.5(4)
C17 C10 C11 I1 -3.3(5)
C17 C10 C11 C7 175.4(3)
C17 C18 C19 C20 0.1(6)
C18 C17 C22 C21 0.2(6)
C18 C19 C20 C21 -0.7(7)
C19 C20 C21 C22 1.1(7)
C20 C21 C22 C17 -0.8(6)
C22 C17 C18 C19 0.2(6)
